data_3500116
loop_
_publ_author_name
'Thierry Maris'

_publ_section_title
;
 bis(n-decylammonium) tetrachlorocobaltate(II)
;
_journal_name_full 'Personal communication to COD'
_journal_year 2021
_chemical_formula_moiety '2(C10 H24 N2), Cl4 Co'
_chemical_formula_sum 'C20 H48 Cl4 Co N2'
_chemical_formula_weight 517.36
_chemical_name_common
;
bis(n-decylammonium) tetrachloro-cobalt(ii)
;
_chemical_name_systematic
;
 bis(decan-1-aminium) tetrachloro-cobalt(ii)
;
_space_group_IT_number 14
_space_group_name_Hall '-P 2ybc'
_space_group_name_H-M_alt 'P 1 21/c 1'
_symmetry_cell_setting monoclinic
_symmetry_Int_Tables_number 14
_symmetry_space_group_name_Hall '-P 2ybc'
_symmetry_space_group_name_H-M 'P 1 21/c 1'
_atom_sites_solution_hydrogens difmap
_atom_sites_solution_primary direct
_cell_angle_alpha 90
_cell_angle_beta 95.559(10)
_cell_angle_gamma 90
_cell_formula_units_Z 4
_cell_length_a 7.383(2)
_cell_length_b 10.310(3)
_cell_length_c 37.729(3)
_cell_measurement_reflns_used 25
_cell_measurement_temperature 293
_cell_measurement_theta_max 25
_cell_measurement_theta_min 2
_cell_volume 2858.4(12)
_diffrn_ambient_temperature 293
_diffrn_measured_fraction_theta_full 1.000
_diffrn_measured_fraction_theta_max 1.000
_diffrn_measurement_device Serial
_diffrn_measurement_device_type 'DIP 2000'
_diffrn_measurement_method \w/2\q
_diffrn_radiation_monochromator graphite
_diffrn_radiation_type 'Cu K\a'
_diffrn_radiation_wavelength 1.54180
_diffrn_reflns_av_R_equivalents 7.159
_diffrn_reflns_limit_h_max 9
_diffrn_reflns_limit_h_min -9
_diffrn_reflns_limit_k_max 12
_diffrn_reflns_limit_k_min 0
_diffrn_reflns_limit_l_max 47
_diffrn_reflns_limit_l_min 0
_diffrn_reflns_number 5868
_diffrn_reflns_theta_full 74.887
_diffrn_reflns_theta_max 74.887
_diffrn_reflns_theta_min 2.353
_diffrn_standards_decay_% 9.05
_diffrn_standards_number 3
_exptl_absorpt_coefficient_mu 8.192
_exptl_absorpt_correction_T_max 0.66
_exptl_absorpt_correction_T_min 0.39
_exptl_absorpt_process_details
;
North, A. C. T., Phillips, D. C. & Mathews, F. S. 
(1968). Acta Cryst. A24, 351--359. 
;
_exptl_crystal_colour colourless
_exptl_crystal_density_diffrn 1.202
_exptl_crystal_density_method 'not measured'
_exptl_crystal_description plate
_exptl_crystal_F_000 1108
_exptl_crystal_size_max 0.100
_exptl_crystal_size_mid 0.100
_exptl_crystal_size_min 0.050
_refine_diff_density_max 0.46
_refine_diff_density_min -0.41
_refine_ls_goodness_of_fit_ref 1.2163
_refine_ls_hydrogen_treatment mixed
_refine_ls_matrix_type full
_refine_ls_number_parameters 262
_refine_ls_number_reflns 1101
_refine_ls_number_restraints 18
_refine_ls_R_factor_gt 0.0517
_refine_ls_shift/su_max 0.0
_refine_ls_shift/su_mean 0.0
_refine_ls_structure_factor_coef F
_refine_ls_weighting_details
;
 Method, part 1, Chebychev polynomial, (Watkin, 1994, Prince, 1982) 
 [weight] = 1.0/[A~0~*T~0~(x)+A~1~*T~1~(x) ... +A~n-1~]*T~n-1~(x)] 
 where A~i~ are the Chebychev coefficients listed below and x= Fcalc/Fmax 
 Method = Robust Weighting (Prince, 1982) 
 W = [weight] * [1-(deltaF/6*sigmaF)^2^]^2^ 
 A~i~ are: 
 2.40 1.27 1.20 1.25 -0.471 
;
_refine_ls_weighting_scheme calc
_refine_ls_wR_factor_gt 0.1224
_reflns_limit_h_max 9
_reflns_limit_h_min -9
_reflns_limit_k_max 12
_reflns_limit_k_min 0
_reflns_limit_l_max 47
_reflns_limit_l_min 0
_reflns_number_gt 1627
_reflns_number_total 5868
_reflns_threshold_expression I>2.0\s(I)
_cod_data_source_file c10co.cif
_cod_data_source_block c10cu
_cod_original_cell_volume 2858.2(2)
_cod_original_sg_symbol_H-M 'P 21/c'
_cod_original_formula_sum 'C20 H48 Cl4 Co1 N2'
_cod_database_code 3500116

loop_
_space_group_symop_id
_space_group_symop_operation_xyz
1 x,y,z
2 -x,-y,-z
3 -x,y+1/2,-z+1/2
4 x,-y+1/2,z+1/2

loop_
_atom_site_label
_atom_site_type_symbol
_atom_site_fract_x
_atom_site_fract_y
_atom_site_fract_z
_atom_site_U_iso_or_equiv
_atom_site_occupancy
_atom_site_adp_type
_atom_site_refinement_flags_posn
_atom_site_refinement_flags_adp
_atom_site_refinement_flags_occupancy
_atom_site_disorder_assembly
_atom_site_disorder_group
_atom_site_attached_hydrogens
Co1 Co 0.7585(3) 0.2306(2) 0.01842(6) 0.0481 1.0000 Uani . . . . . .
Cl2 Cl 0.6695(4) 0.2499(4) -0.04086(9) 0.0626 1.0000 Uani . . . . . .
Cl3 Cl 1.0243(5) 0.3350(4) 0.03353(10) 0.0638 1.0000 Uani . . . . . .
Cl4 Cl 0.5360(5) 0.3300(4) 0.04615(10) 0.0648 1.0000 Uani . . . . . .
Cl5 Cl 0.7782(7) 0.0217(4) 0.03427(11) 0.0821 1.0000 Uani . . . . . .
N1 N 0.7390(16) -0.3882(12) 0.0320(3) 0.0670 1.0000 Uani D . . . . .
C2 C 0.8513(19) -0.3226(14) 0.0610(4) 0.0634 1.0000 Uani D . . . . .
C3 C 0.797(2) -0.3337(17) 0.0964(4) 0.0771 1.0000 Uani . . . . . .
C4 C 0.902(2) -0.2541(17) 0.1244(4) 0.0870 1.0000 Uani . . . . . .
C5 C 0.867(2) -0.2921(16) 0.1624(4) 0.0779 1.0000 Uani . . . . . .
C6 C 0.9823(19) -0.2248(14) 0.1918(4) 0.0688 1.0000 Uani . . . . . .
C7 C 0.959(2) -0.2763(17) 0.2285(4) 0.0773 1.0000 Uani . . . . . .
C8 C 1.074(2) -0.2154(16) 0.2590(4) 0.0804 1.0000 Uani . . . . . .
C9 C 1.046(2) -0.2723(16) 0.2946(4) 0.0712 1.0000 Uani . . . . . .
C10 C 1.165(2) -0.2096(18) 0.3249(5) 0.0932 1.0000 Uani . . . . . .
C11 C 1.142(2) -0.269(2) 0.3610(4) 0.1094 1.0000 Uani . . . . . .
N12 N 0.2911(17) 0.0657(11) 0.0504(3) 0.0783 1.0000 Uani D . . . . .
C13 C 0.246(3) 0.0677(17) 0.0870(5) 0.0880 1.0000 Uani D . . . . .
C14 C 0.385(2) 0.0223(16) 0.1145(5) 0.0781 1.0000 Uani . . . . . .
C15 C 0.349(2) 0.0427(18) 0.1517(5) 0.0858 1.0000 Uani . . . . . .
C16 C 0.474(3) -0.0056(16) 0.1813(5) 0.0772 1.0000 Uani . . . . . .
C17 C 0.445(2) 0.0300(18) 0.2176(5) 0.0856 1.0000 Uani . . . . . .
C18 C 0.566(2) -0.0149(18) 0.2482(6) 0.0822 1.0000 Uani . . . . . .
C19 C 0.535(2) 0.0280(17) 0.2838(5) 0.0831 1.0000 Uani . . . . . .
C20 C 0.650(2) -0.0154(17) 0.3153(5) 0.0721 1.0000 Uani . . . . . .
C21 C 0.617(2) 0.0213(18) 0.3507(5) 0.0777 1.0000 Uani . . . . . .
C22 C 0.720(2) -0.0255(17) 0.3824(4) 0.0985 1.0000 Uani . . . . . .
H21 H 0.9825 -0.3603 0.0613 0.0694 1.0000 Uiso R . . . . .
H22 H 0.8635 -0.2274 0.0549 0.0694 1.0000 Uiso R . . . . .
H31 H 0.7978 -0.4292 0.1042 0.0702 1.0000 Uiso R . . . . .
H32 H 0.6591 -0.3073 0.0957 0.0702 1.0000 Uiso R . . . . .
H41 H 1.0357 -0.2657 0.1217 0.0813 1.0000 Uiso R . . . . .
H42 H 0.8736 -0.1575 0.1203 0.0813 1.0000 Uiso R . . . . .
H51 H 0.8821 -0.3902 0.1656 0.0771 1.0000 Uiso R . . . . .
H52 H 0.7317 -0.2740 0.1655 0.0771 1.0000 Uiso R . . . . .
H61 H 1.1147 -0.2339 0.1879 0.0621 1.0000 Uiso R . . . . .
H62 H 0.9523 -0.1287 0.1918 0.0621 1.0000 Uiso R . . . . .
H71 H 0.9847 -0.3718 0.2290 0.0755 1.0000 Uiso R . . . . .
H72 H 0.8264 -0.2640 0.2334 0.0755 1.0000 Uiso R . . . . .
H81 H 1.2092 -0.2235 0.2547 0.0795 1.0000 Uiso R . . . . .
H82 H 1.0490 -0.1176 0.2596 0.0795 1.0000 Uiso R . . . . .
H91 H 1.0722 -0.3691 0.2943 0.0725 1.0000 Uiso R . . . . .
H92 H 0.9143 -0.2618 0.2995 0.0725 1.0000 Uiso R . . . . .
H101 H 1.2999 -0.2201 0.3204 0.0923 1.0000 Uiso R . . . . .
H102 H 1.1416 -0.1133 0.3258 0.0923 1.0000 Uiso R . . . . .
H111 H 1.2253 -0.2260 0.3808 0.0951 1.0000 Uiso R . . . . .
H112 H 1.1717 -0.3650 0.3619 0.0951 1.0000 Uiso R . . . . .
H113 H 1.0133 -0.2582 0.3673 0.0951 1.0000 Uiso R . . . . .
H131 H 0.2161 0.1623 0.0936 0.0774 1.0000 Uiso R . . . . .
H132 H 0.1278 0.0173 0.0894 0.0774 1.0000 Uiso R . . . . .
H141 H 0.5068 0.0626 0.1107 0.0850 1.0000 Uiso R . . . . .
H142 H 0.4015 -0.0765 0.1113 0.0850 1.0000 Uiso R . . . . .
H151 H 0.3325 0.1429 0.1555 0.0712 1.0000 Uiso R . . . . .
H152 H 0.2221 0.0056 0.1555 0.0712 1.0000 Uiso R . . . . .
H161 H 0.5989 0.0286 0.1758 0.0796 1.0000 Uiso R . . . . .
H162 H 0.4771 -0.1024 0.1790 0.0796 1.0000 Uiso R . . . . .
H171 H 0.4505 0.1289 0.2193 0.0858 1.0000 Uiso R . . . . .
H172 H 0.3195 0.0022 0.2217 0.0858 1.0000 Uiso R . . . . .
H181 H 0.7006 0.0073 0.2434 0.0779 1.0000 Uiso R . . . . .
H182 H 0.5636 -0.1150 0.2474 0.0779 1.0000 Uiso R . . . . .
H191 H 0.5414 0.1260 0.2831 0.0781 1.0000 Uiso R . . . . .
H192 H 0.4043 0.0037 0.2870 0.0781 1.0000 Uiso R . . . . .
H201 H 0.7813 0.0082 0.3110 0.0757 1.0000 Uiso R . . . . .
H202 H 0.6471 -0.1162 0.3143 0.0757 1.0000 Uiso R . . . . .
H211 H 0.6299 0.1215 0.3517 0.0748 1.0000 Uiso R . . . . .
H212 H 0.4857 0.0023 0.3539 0.0748 1.0000 Uiso R . . . . .
H221 H 0.6809 0.0130 0.4048 0.0912 1.0000 Uiso R . . . . .
H222 H 0.8547 -0.0034 0.3815 0.0912 1.0000 Uiso R . . . . .
H223 H 0.7105 -0.1226 0.3837 0.0912 1.0000 Uiso R . . . . .
H1 H 0.782(7) -0.370(6) 0.0114(7) 0.0500 1.0000 Uiso D . . . . .
H2 H 0.744(8) -0.474(2) 0.0357(12) 0.0500 1.0000 Uiso D . . . . .
H3 H 0.624(4) -0.361(6) 0.0316(14) 0.0500 1.0000 Uiso D . . . . .
H4 H 0.218(7) 0.119(6) 0.0373(8) 0.0500 1.0000 Uiso D . . . . .
H5 H 0.407(4) 0.090(7) 0.0497(9) 0.0500 1.0000 Uiso D . . . . .
H6 H 0.278(9) -0.014(3) 0.0418(10) 0.0500 1.0000 Uiso D . . . . .

loop_
_atom_site_aniso_label
_atom_site_aniso_U_11
_atom_site_aniso_U_22
_atom_site_aniso_U_33
_atom_site_aniso_U_23
_atom_site_aniso_U_13
_atom_site_aniso_U_12
Co1 0.0448(15) 0.0472(17) 0.0528(16) 0.0024(14) 0.0074(12) -0.0021(15)
Cl2 0.061(3) 0.069(3) 0.057(2) 0.007(3) 0.001(2) -0.002(3)
Cl3 0.055(3) 0.070(3) 0.065(3) 0.004(2) -0.001(2) -0.008(2)
Cl4 0.051(2) 0.069(3) 0.077(3) -0.007(2) 0.020(2) -0.003(2)
Cl5 0.119(4) 0.055(3) 0.070(3) 0.008(2) -0.008(3) 0.005(3)
N1 0.062(9) 0.100(11) 0.044(9) 0.017(8) 0.032(7) 0.019(9)
C2 0.063(11) 0.051(11) 0.072(12) 0.004(11) -0.014(10) -0.015(9)
C3 0.096(14) 0.093(14) 0.046(11) -0.002(11) 0.028(10) -0.024(13)
C4 0.122(15) 0.080(13) 0.057(11) -0.029(13) -0.002(10) -0.021(14)
C5 0.087(13) 0.067(15) 0.074(12) -0.003(11) -0.020(11) -0.012(11)
C6 0.060(11) 0.034(11) 0.109(15) 0.002(11) -0.010(11) -0.015(10)
C7 0.085(13) 0.073(15) 0.078(13) -0.002(12) 0.030(11) 0.011(12)
C8 0.091(13) 0.075(15) 0.072(13) -0.007(12) -0.009(12) -0.007(12)
C9 0.073(12) 0.078(14) 0.063(12) -0.003(11) 0.009(10) 0.016(11)
C10 0.092(14) 0.102(17) 0.087(14) -0.007(13) 0.013(12) 0.002(13)
C11 0.111(16) 0.132(18) 0.085(15) -0.002(14) 0.011(12) -0.013(15)
N12 0.094(12) 0.070(10) 0.068(12) 0.017(8) -0.008(9) 0.007(9)
C13 0.118(18) 0.091(15) 0.053(13) -0.008(12) -0.001(13) -0.029(13)
C14 0.090(16) 0.088(15) 0.055(13) -0.037(12) 0.003(12) -0.025(12)
C15 0.082(16) 0.129(18) 0.045(13) 0.004(12) 0.002(12) 0.017(13)
C16 0.095(16) 0.070(13) 0.063(14) 0.011(11) -0.009(12) 0.012(12)
C17 0.068(16) 0.120(17) 0.076(16) -0.007(14) 0.043(13) 0.010(13)
C18 0.070(16) 0.089(16) 0.083(16) 0.005(13) -0.020(13) 0.026(12)
C19 0.12(2) 0.093(15) 0.037(13) 0.000(12) -0.003(12) -0.022(13)
C20 0.059(14) 0.101(15) 0.056(13) 0.012(11) 0.009(11) -0.012(11)
C21 0.049(12) 0.129(17) 0.060(14) 0.042(13) 0.031(10) 0.023(12)
C22 0.117(18) 0.125(17) 0.045(13) 0.016(12) -0.031(12) -0.026(14)

loop_
_atom_type_symbol
_atom_type_scat_dispersion_real
_atom_type_scat_dispersion_imag
_atom_type_scat_Cromer_Mann_a1
_atom_type_scat_Cromer_Mann_b1
_atom_type_scat_Cromer_Mann_a2
_atom_type_scat_Cromer_Mann_b2
_atom_type_scat_Cromer_Mann_a3
_atom_type_scat_Cromer_Mann_b3
_atom_type_scat_Cromer_Mann_a4
_atom_type_scat_Cromer_Mann_b4
_atom_type_scat_Cromer_Mann_c
_atom_type_scat_source
C 0.0181 0.0091 2.3100 20.8439 1.0200 10.2075 1.5886 0.5687 0.8650 51.6512 0.2156 'International Tables Vol C 4.2.6.8 and 6.1.1.4'
H 0.0000 0.0000 0.4930 10.5109 0.3229 26.1257 0.1402 3.1424 0.0408 57.7998 0.0030 'International Tables Vol C 4.2.6.8 and 6.1.1.4'
N 0.0311 0.0180 12.2126 0.0057 3.1322 9.8933 2.0125 28.9975 1.1663 0.5826 -11.5290 'International Tables Vol C 4.2.6.8 and 6.1.1.4'
Co -2.3653 3.6143 12.2841 4.2791 7.3409 0.2784 4.0034 13.5359 2.3488 71.1692 1.0118 'International Tables Vol C 4.2.6.8 and 6.1.1.4'
Cl 0.3639 0.7018 11.4604 0.0104 7.1964 1.1662 6.2556 18.5194 1.6455 47.7784 -9.5574 'International Tables Vol C 4.2.6.8 and 6.1.1.4'

loop_
_geom_angle_atom_site_label_1
_geom_angle_site_symmetry_1
_geom_angle_atom_site_label_2
_geom_angle_site_symmetry_2
_geom_angle_atom_site_label_3
_geom_angle_site_symmetry_3
_geom_angle
_geom_angle_publ_flag
Cl2 . Co1 . Cl3 . 111.50(15) yes
Cl2 . Co1 . Cl4 . 105.06(16) yes
Cl3 . Co1 . Cl4 . 108.49(17) yes
Cl2 . Co1 . Cl5 . 110.60(19) yes
Cl3 . Co1 . Cl5 . 111.01(18) yes
Cl4 . Co1 . Cl5 . 109.99(18) yes
C2 . N1 . H1 . 109.0(18) no
C2 . N1 . H2 . 109.0(18) no
H1 . N1 . H2 . 109.6(18) no
C2 . N1 . H3 . 109.7(18) no
H1 . N1 . H3 . 109.8(18) no
H2 . N1 . H3 . 109.7(18) no
N1 . C2 . C3 . 117.8(13) yes
N1 . C2 . H21 . 106.9 no
C3 . C2 . H21 . 107.7 no
N1 . C2 . H22 . 109.3 no
C3 . C2 . H22 . 109.2 no
H21 . C2 . H22 . 105.1 no
C2 . C3 . C4 . 116.1(14) yes
C2 . C3 . H31 . 110.3 no
C4 . C3 . H31 . 109.5 no
C2 . C3 . H32 . 108.3 no
C4 . C3 . H32 . 108.2 no
H31 . C3 . H32 . 103.6 no
C3 . C4 . C5 . 113.4(14) yes
C3 . C4 . H41 . 108.1 no
C5 . C4 . H41 . 108.7 no
C3 . C4 . H42 . 109.8 no
C5 . C4 . H42 . 109.9 no
H41 . C4 . H42 . 106.8 no
C4 . C5 . C6 . 116.1(15) yes
C4 . C5 . H51 . 109.7 no
C6 . C5 . H51 . 109.0 no
C4 . C5 . H52 . 108.2 no
C6 . C5 . H52 . 108.5 no
H51 . C5 . H52 . 104.8 no
C5 . C6 . C7 . 114.1(14) yes
C5 . C6 . H61 . 109.7 no
C7 . C6 . H61 . 107.5 no
C5 . C6 . H62 . 110.1 no
C7 . C6 . H62 . 107.4 no
H61 . C6 . H62 . 107.8 no
C6 . C7 . C8 . 116.7(15) yes
C6 . C7 . H71 . 109.0 no
C8 . C7 . H71 . 107.5 no
C6 . C7 . H72 . 108.7 no
C8 . C7 . H72 . 106.8 no
H71 . C7 . H72 . 107.7 no
C7 . C8 . C9 . 114.0(15) yes
C7 . C8 . H81 . 109.3 no
C9 . C8 . H81 . 109.4 no
C7 . C8 . H82 . 109.8 no
C9 . C8 . H82 . 108.9 no
H81 . C8 . H82 . 105.1 no
C8 . C9 . C10 . 112.8(16) yes
C8 . C9 . H91 . 109.1 no
C10 . C9 . H91 . 109.3 no
C8 . C9 . H92 . 109.9 no
C10 . C9 . H92 . 108.3 no
H91 . C9 . H92 . 107.2 no
C9 . C10 . C11 . 113.6(16) yes
C9 . C10 . H101 . 109.3 no
C11 . C10 . H101 . 107.1 no
C9 . C10 . H102 . 111.0 no
C11 . C10 . H102 . 109.3 no
H101 . C10 . H102 . 106.1 no
C10 . C11 . H111 . 112.0 no
C10 . C11 . H112 . 112.3 no
H111 . C11 . H112 . 106.8 no
C10 . C11 . H113 . 110.6 no
H111 . C11 . H113 . 107.3 no
H112 . C11 . H113 . 107.5 no
C13 . N12 . H4 . 109.5(18) no
C13 . N12 . H5 . 109.5(18) no
H4 . N12 . H5 . 110.0(18) no
C13 . N12 . H6 . 109.4(18) no
H4 . N12 . H6 . 109.6(18) no
H5 . N12 . H6 . 108.8(18) no
N12 . C13 . C14 . 117.2(16) yes
N12 . C13 . H131 . 108.4 no
C14 . C13 . H131 . 106.3 no
N12 . C13 . H132 . 110.5 no
C14 . C13 . H132 . 108.8 no
H131 . C13 . H132 . 104.9 no
C13 . C14 . C15 . 116.8(16) yes
C13 . C14 . H141 . 110.0 no
C15 . C14 . H141 . 108.7 no
C13 . C14 . H142 . 108.2 no
C15 . C14 . H142 . 106.7 no
H141 . C14 . H142 . 105.9 no
C14 . C15 . C16 . 121.5(17) yes
C14 . C15 . H151 . 107.6 no
C16 . C15 . H151 . 107.9 no
C14 . C15 . H152 . 109.2 no
C16 . C15 . H152 . 106.3 no
H151 . C15 . H152 . 102.9 no
C15 . C16 . C17 . 119.6(17) yes
C15 . C16 . H161 . 103.9 no
C17 . C16 . H161 . 108.6 no
C15 . C16 . H162 . 106.9 no
C17 . C16 . H162 . 109.9 no
H161 . C16 . H162 . 107.2 no
C16 . C17 . C18 . 122.0(17) yes
C16 . C17 . H171 . 107.6 no
C18 . C17 . H171 . 104.4 no
C16 . C17 . H172 . 107.2 no
C18 . C17 . H172 . 106.9 no
H171 . C17 . H172 . 108.0 no
C17 . C18 . C19 . 119.8(16) yes
C17 . C18 . H181 . 108.1 no
C19 . C18 . H181 . 108.9 no
C17 . C18 . H182 . 106.7 no
C19 . C18 . H182 . 109.1 no
H181 . C18 . H182 . 102.9 no
C18 . C19 . C20 . 122.1(18) yes
C18 . C19 . H191 . 105.6 no
C20 . C19 . H191 . 107.7 no
C18 . C19 . H192 . 105.7 no
C20 . C19 . H192 . 107.9 no
H191 . C19 . H192 . 107.0 no
C19 . C20 . C21 . 122.8(16) yes
C19 . C20 . H201 . 106.3 no
C21 . C20 . H201 . 109.3 no
C19 . C20 . H202 . 105.6 no
C21 . C20 . H202 . 107.0 no
H201 . C20 . H202 . 104.3 no
C20 . C21 . C22 . 124.4(16) yes
C20 . C21 . H211 . 106.0 no
C22 . C21 . H211 . 105.3 no
C20 . C21 . H212 . 108.3 no
C22 . C21 . H212 . 105.6 no
H211 . C21 . H212 . 105.8 no
C21 . C22 . H221 . 113.5 no
C21 . C22 . H222 . 109.6 no
H221 . C22 . H222 . 107.4 no
C21 . C22 . H223 . 110.1 no
H221 . C22 . H223 . 108.9 no
H222 . C22 . H223 . 107.1 no

loop_
_geom_bond_atom_site_label_1
_geom_bond_site_symmetry_1
_geom_bond_atom_site_label_2
_geom_bond_site_symmetry_2
_geom_bond_distance
_geom_bond_publ_flag
Co1 . Cl2 . 2.278(4) yes
Co1 . Cl3 . 2.262(4) yes
Co1 . Cl4 . 2.275(4) yes
Co1 . Cl5 . 2.235(5) yes
N1 . C2 . 1.472(15) yes
N1 . H1 . 0.890(19) no
N1 . H2 . 0.89(2) no
N1 . H3 . 0.890(19) no
C2 . C3 . 1.437(16) yes
C2 . H21 . 1.043 no
C2 . H22 . 1.015 no
C3 . C4 . 1.496(18) yes
C3 . H31 . 1.028 no
C3 . H32 . 1.050 no
C4 . C5 . 1.529(17) yes
C4 . H41 . 1.007 no
C4 . H42 . 1.027 no
C5 . C6 . 1.499(17) yes
C5 . H51 . 1.024 no
C5 . H52 . 1.037 no
C6 . C7 . 1.509(18) yes
C6 . H61 . 1.006 no
C6 . H62 . 1.014 no
C7 . C8 . 1.503(18) yes
C7 . H71 . 1.003 no
C7 . H72 . 1.019 no
C8 . C9 . 1.498(18) yes
C8 . H81 . 1.031 no
C8 . H82 . 1.026 no
C9 . C10 . 1.515(19) yes
C9 . H91 . 1.018 no
C9 . H92 . 1.010 no
C10 . C11 . 1.518(19) yes
C10 . H101 . 1.035 no
C10 . H102 . 1.008 no
C11 . H111 . 1.018 no
C11 . H112 . 1.015 no
C11 . H113 . 1.009 no
N12 . C13 . 1.455(17) yes
N12 . H4 . 0.89(2) no
N12 . H5 . 0.90(2) no
N12 . H6 . 0.89(2) no
C13 . C14 . 1.47(2) yes
C13 . H131 . 1.035 no
C13 . H132 . 1.025 no
C14 . C15 . 1.470(19) yes
C14 . H141 . 1.011 no
C14 . H142 . 1.035 no
C15 . C16 . 1.462(18) yes
C15 . H151 . 1.051 no
C15 . H152 . 1.037 no
C16 . C17 . 1.46(2) yes
C16 . H161 . 1.027 no
C16 . H162 . 1.002 no
C17 . C18 . 1.46(2) yes
C17 . H171 . 1.022 no
C17 . H172 . 0.997 no
C18 . C19 . 1.45(2) yes
C18 . H181 . 1.055 no
C18 . H182 . 1.033 no
C19 . C20 . 1.46(2) yes
C19 . H191 . 1.012 no
C19 . H192 . 1.019 no
C20 . C21 . 1.431(19) yes
C20 . H201 . 1.027 no
C20 . H202 . 1.040 no
C21 . C22 . 1.436(19) yes
C21 . H211 . 1.038 no
C21 . H212 . 1.009 no
C22 . H221 . 1.002 no
C22 . H222 . 1.024 no
C22 . H223 . 1.005 no
